data_1565240
loop_
_publ_author_name
'Hu, Shu-Peng'
'Zhang, Li'
'Wu, Yu'
'Feng, Jian-Shen'
'Wu, Sheng'
'Xie, Bin'
'Zou, Li-Ke'

_publ_section_title
;
 [FeFe]-hydrogenase active site mimics containing pyridyl-functionalized
 phosphine ligands: Synthesis, characterization and electrochemical
 investigation
;
_journal_name_full 'Inorganica Chimica Acta'
_journal_page_first 119435
_journal_paper_doi 10.1016/j.ica.2020.119435
_journal_volume 504
_journal_year 2020
_chemical_formula_moiety 'C24 H18 Fe2 N O5 P S2, C H2 Cl2'
_chemical_formula_sum 'C25 H20 Cl2 Fe2 N O5 P S2'
_chemical_formula_weight 692.11
_space_group_crystal_system triclinic
_space_group_IT_number 2
_space_group_name_Hall '-P 1'
_space_group_name_H-M_alt 'P -1'
_atom_sites_solution_hydrogens geom
_atom_sites_solution_primary direct
_atom_sites_solution_secondary difmap
_audit_creation_method SHELXL-2017/1
_cell_angle_alpha 91.813(3)
_cell_angle_beta 100.173(2)
_cell_angle_gamma 98.334(3)
_cell_formula_units_Z 2
_cell_length_a 8.310(2)
_cell_length_b 9.129(2)
_cell_length_c 19.215(4)
_cell_measurement_reflns_used 5449
_cell_measurement_temperature 100(2)
_cell_measurement_theta_max 27.2911
_cell_measurement_theta_min 2.1573
_cell_volume 1417.2(5)
_computing_data_collection 'SAINT V8.38A (?, 2016)'
_computing_data_reduction 'SAINT V8.38A (?, 2016)'
_computing_structure_refinement 'SHELXL-2017/1 (Sheldrick, 2017)'
_computing_structure_solution 'SHELXS-97 (Sheldrick, 1990)'
_diffrn_ambient_temperature 100(2)
_diffrn_measured_fraction_theta_full 0.990
_diffrn_measured_fraction_theta_max 0.990
_diffrn_measurement_device_type 'CCD area detector'
_diffrn_measurement_method 'phi and omega scans'
_diffrn_radiation_monochromator graphite
_diffrn_radiation_source 'fine-focus sealed tube'
_diffrn_radiation_type MoK\a
_diffrn_radiation_wavelength 0.71073
_diffrn_reflns_av_R_equivalents 0.0255
_diffrn_reflns_av_unetI/netI 0.0396
_diffrn_reflns_Laue_measured_fraction_full 0.990
_diffrn_reflns_Laue_measured_fraction_max 0.990
_diffrn_reflns_limit_h_max 9
_diffrn_reflns_limit_h_min -9
_diffrn_reflns_limit_k_max 10
_diffrn_reflns_limit_k_min -10
_diffrn_reflns_limit_l_max 22
_diffrn_reflns_limit_l_min -22
_diffrn_reflns_number 9464
_diffrn_reflns_point_group_measured_fraction_full 0.990
_diffrn_reflns_point_group_measured_fraction_max 0.990
_diffrn_reflns_theta_full 25.010
_diffrn_reflns_theta_max 25.010
_diffrn_reflns_theta_min 2.259
_exptl_absorpt_coefficient_mu 1.452
_exptl_absorpt_correction_T_max 0.8115
_exptl_absorpt_correction_T_min 0.7799
_exptl_absorpt_correction_type multi-scan
_exptl_absorpt_process_details 'SADABS; Bruker, 2000'
_exptl_crystal_colour red
_exptl_crystal_density_diffrn 1.622
_exptl_crystal_density_method 'not measured'
_exptl_crystal_description block
_exptl_crystal_F_000 700
_exptl_crystal_size_max 0.180
_exptl_crystal_size_mid 0.170
_exptl_crystal_size_min 0.150
_refine_diff_density_max 1.101
_refine_diff_density_min -0.686
_refine_diff_density_rms 0.111
_refine_ls_extinction_coef .
_refine_ls_extinction_method none
_refine_ls_goodness_of_fit_ref 1.192
_refine_ls_hydrogen_treatment constr
_refine_ls_matrix_type full
_refine_ls_number_parameters 343
_refine_ls_number_reflns 4937
_refine_ls_number_restraints 0
_refine_ls_restrained_S_all 1.192
_refine_ls_R_factor_all 0.0629
_refine_ls_R_factor_gt 0.0555
_refine_ls_shift/su_max 0.037
_refine_ls_shift/su_mean 0.007
_refine_ls_structure_factor_coef Fsqd
_refine_ls_weighting_details 'w=1/[\s^2^(Fo^2^)+(0.0180P)^2^+9.6526P] where P=(Fo^2^+2Fc^2^)/3'
_refine_ls_weighting_scheme calc
_refine_ls_wR_factor_gt 0.1281
_refine_ls_wR_factor_ref 0.1313
_reflns_Friedel_coverage 0.000
_reflns_Friedel_fraction_full .
_reflns_Friedel_fraction_max .
_reflns_number_gt 4352
_reflns_number_total 4937
_reflns_threshold_expression 'I > 2\s(I)'
_cod_data_source_file complex1-revision.cif
_cod_data_source_block complex1
_cod_database_code 1565240
_shelx_shelxl_version_number 2017/1
_shelx_space_group_comment
;
The symmetry employed for this shelxl refinement is uniquely defined
by the following loop, which should always be used as a source of
symmetry information in preference to the above space-group names.
They are only intended as comments.
;
_shelx_estimated_absorpt_t_min 0.780
_shelx_estimated_absorpt_t_max 0.812

loop_
_space_group_symop_operation_xyz
'x, y, z'
'-x, -y, -z'

loop_
_atom_site_label
_atom_site_type_symbol
_atom_site_fract_x
_atom_site_fract_y
_atom_site_fract_z
_atom_site_U_iso_or_equiv
_atom_site_adp_type
_atom_site_occupancy
_atom_site_site_symmetry_order
_atom_site_calc_flag
_atom_site_refinement_flags_posn
_atom_site_refinement_flags_adp
_atom_site_refinement_flags_occupancy
_atom_site_disorder_assembly
_atom_site_disorder_group
Fe1 Fe 0.60145(9) 0.31912(8) 0.09589(4) 0.01502(19) Uani 1 1 d . . . . .
Fe2 Fe 0.81942(9) 0.22836(8) 0.18588(4) 0.01398(19) Uani 1 1 d . . . . .
P1 P 0.92110(16) 0.06172(14) 0.25682(7) 0.0148(3) Uani 1 1 d . . . . .
S1 S 0.68810(16) 0.09906(14) 0.08493(7) 0.0170(3) Uani 1 1 d . . . . .
S2 S 0.55350(16) 0.22446(14) 0.19838(7) 0.0177(3) Uani 1 1 d . . . . .
O1 O 0.8126(6) 0.4403(5) -0.0031(2) 0.0329(10) Uani 1 1 d . . . . .
O5 O 0.9128(5) 0.4800(4) 0.2907(2) 0.0301(10) Uani 1 1 d . . . . .
O4 O 1.1166(5) 0.3044(5) 0.1239(2) 0.0310(10) Uani 1 1 d . . . . .
O3 O 0.5715(6) 0.6122(4) 0.1545(2) 0.0351(11) Uani 1 1 d . . . . .
O2 O 0.2832(5) 0.2457(5) -0.0028(2) 0.0327(10) Uani 1 1 d . . . . .
C1 C 0.7299(7) 0.3941(6) 0.0352(3) 0.0230(13) Uani 1 1 d . . . . .
C2 C 0.4052(7) 0.2770(6) 0.0365(3) 0.0211(12) Uani 1 1 d . . . . .
C3 C 0.5828(7) 0.4989(6) 0.1310(3) 0.0222(12) Uani 1 1 d . . . . .
C4 C 0.9991(7) 0.2747(6) 0.1483(3) 0.0221(12) Uani 1 1 d . . . . .
C5 C 0.8773(7) 0.3807(6) 0.2492(3) 0.0207(12) Uani 1 1 d . . . . .
C6 C 0.5261(7) -0.0317(6) 0.1126(3) 0.0256(13) Uani 1 1 d . . . . .
H6A H 0.439128 -0.066622 0.070823 0.031 Uiso 1 1 calc R U . . .
H6B H 0.574083 -0.119008 0.131117 0.031 Uiso 1 1 calc R U . . .
C7 C 0.4479(7) 0.0363(6) 0.1692(3) 0.0254(13) Uani 1 1 d . . . . .
H7A H 0.453516 -0.026702 0.210346 0.031 Uiso 1 1 calc R U . . .
H7B H 0.329803 0.039497 0.150109 0.031 Uiso 1 1 calc R U . . .
C8 C 0.7744(6) -0.0462(6) 0.3042(3) 0.0177(11) Uani 1 1 d . . . . .
C9 C 0.7512(7) -0.2001(6) 0.3027(3) 0.0241(13) Uani 1 1 d . . . . .
H9A H 0.814152 -0.253829 0.277320 0.029 Uiso 1 1 calc R U . . .
C10 C 0.6361(8) -0.2755(7) 0.3384(3) 0.0307(14) Uani 1 1 d . . . . .
H10A H 0.620580 -0.380854 0.336167 0.037 Uiso 1 1 calc R U . . .
C11 C 0.5674(7) -0.0504(7) 0.3782(3) 0.0276(13) Uani 1 1 d . . . . .
H11A H 0.505139 0.002051 0.404580 0.033 Uiso 1 1 calc R U . . .
C12 C 0.6792(7) 0.0291(6) 0.3426(3) 0.0218(12) Uani 1 1 d . . . . .
H12A H 0.691433 0.134310 0.344048 0.026 Uiso 1 1 calc R U . . .
C13 C 1.0880(7) 0.1485(6) 0.3288(3) 0.0201(12) Uani 1 1 d . . . . .
C14 C 1.0781(8) 0.1479(7) 0.4001(3) 0.0274(13) Uani 1 1 d . . . . .
H14A H 0.982428 0.097210 0.414553 0.033 Uiso 1 1 calc R U . . .
C15 C 1.2085(9) 0.2218(8) 0.4507(3) 0.0390(17) Uani 1 1 d . . . . .
H15A H 1.200249 0.220060 0.499348 0.047 Uiso 1 1 calc R U . . .
C16 C 1.3475(7) 0.2962(7) 0.4320(3) 0.0271(13) Uani 1 1 d . . . . .
H16A H 1.434510 0.347351 0.466987 0.033 Uiso 1 1 calc R U . . .
C17 C 1.3585(7) 0.2957(7) 0.3631(3) 0.0307(14) Uani 1 1 d . . . . .
H17A H 1.456330 0.344948 0.349854 0.037 Uiso 1 1 calc R U . . .
C18 C 1.2309(7) 0.2252(6) 0.3103(3) 0.0226(12) Uani 1 1 d . . . . .
H18A H 1.241287 0.229299 0.261922 0.027 Uiso 1 1 calc R U . . .
C19 C 1.0216(6) -0.0806(6) 0.2196(3) 0.0176(11) Uani 1 1 d . . . . .
C20 C 1.1318(7) -0.1553(6) 0.2643(3) 0.0203(12) Uani 1 1 d . . . . .
H20A H 1.159131 -0.127648 0.313564 0.024 Uiso 1 1 calc R U . . .
C21 C 1.2014(7) -0.2697(6) 0.2368(3) 0.0213(12) Uani 1 1 d . . . . .
H21A H 1.275102 -0.320068 0.267327 0.026 Uiso 1 1 calc R U . . .
C22 C 1.1626(7) -0.3096(6) 0.1649(3) 0.0233(13) Uani 1 1 d . . . . .
H22A H 1.210398 -0.386879 0.146084 0.028 Uiso 1 1 calc R U . . .
C23 C 1.0545(7) -0.2372(6) 0.1208(3) 0.0262(13) Uani 1 1 d . . . . .
H23A H 1.027258 -0.265526 0.071686 0.031 Uiso 1 1 calc R U . . .
C24 C 0.9846(7) -0.1223(6) 0.1478(3) 0.0209(12) Uani 1 1 d . . . . .
H24A H 0.911220 -0.072444 0.116834 0.025 Uiso 1 1 calc R U . . .
C25 C 0.2222(15) 0.6329(12) 0.4718(5) 0.079(3) Uani 1 1 d . . . . .
H25A H 0.335812 0.625973 0.464321 0.095 Uiso 1 1 calc R U . . .
H25B H 0.143956 0.567134 0.434977 0.095 Uiso 1 1 calc R U . . .
N1 N 0.5437(7) -0.2026(6) 0.3767(3) 0.0386(13) Uani 1 1 d . . . . .
Cl1 Cl 0.1854(3) 0.8155(2) 0.46244(10) 0.0571(6) Uani 1 1 d . . . . .
Cl2 Cl 0.1993(3) 0.5718(2) 0.55612(12) 0.0624(6) Uani 1 1 d . . . . .

loop_
_atom_site_aniso_label
_atom_site_aniso_U_11
_atom_site_aniso_U_22
_atom_site_aniso_U_33
_atom_site_aniso_U_23
_atom_site_aniso_U_13
_atom_site_aniso_U_12
Fe1 0.0152(4) 0.0105(4) 0.0217(4) 0.0005(3) 0.0078(3) 0.0042(3)
Fe2 0.0134(4) 0.0098(4) 0.0207(4) 0.0000(3) 0.0077(3) 0.0027(3)
P1 0.0149(7) 0.0111(6) 0.0194(7) -0.0014(5) 0.0063(5) 0.0023(5)
S1 0.0192(7) 0.0109(6) 0.0223(7) -0.0008(5) 0.0058(5) 0.0046(5)
S2 0.0156(7) 0.0166(7) 0.0231(7) 0.0018(5) 0.0095(5) 0.0022(5)
O1 0.042(3) 0.024(2) 0.041(3) 0.0078(19) 0.028(2) 0.0083(19)
O5 0.035(2) 0.016(2) 0.037(2) -0.0096(19) 0.009(2) -0.0016(18)
O4 0.021(2) 0.032(2) 0.045(3) 0.003(2) 0.022(2) 0.0007(18)
O3 0.049(3) 0.016(2) 0.044(3) -0.0037(19) 0.013(2) 0.0111(19)
O2 0.029(2) 0.030(2) 0.037(3) -0.0074(19) -0.003(2) 0.0106(19)
C1 0.029(3) 0.013(3) 0.032(3) 0.001(2) 0.009(3) 0.013(2)
C2 0.028(3) 0.012(3) 0.026(3) -0.001(2) 0.008(3) 0.010(2)
C3 0.025(3) 0.018(3) 0.025(3) 0.003(2) 0.007(2) 0.003(2)
C4 0.027(3) 0.014(3) 0.027(3) -0.001(2) 0.006(3) 0.007(2)
C5 0.016(3) 0.021(3) 0.030(3) 0.007(3) 0.011(2) 0.008(2)
C6 0.024(3) 0.016(3) 0.036(3) 0.000(2) 0.003(3) 0.000(2)
C7 0.018(3) 0.022(3) 0.034(3) 0.004(2) 0.005(2) -0.006(2)
C8 0.017(3) 0.017(3) 0.018(3) 0.000(2) 0.002(2) 0.000(2)
C9 0.021(3) 0.021(3) 0.031(3) 0.000(2) 0.004(2) 0.004(2)
C10 0.028(3) 0.023(3) 0.040(4) 0.004(3) 0.006(3) -0.002(3)
C11 0.021(3) 0.038(4) 0.026(3) 0.000(3) 0.010(2) 0.007(3)
C12 0.024(3) 0.021(3) 0.022(3) 0.001(2) 0.008(2) 0.004(2)
C13 0.021(3) 0.012(3) 0.026(3) -0.003(2) 0.001(2) 0.005(2)
C14 0.026(3) 0.033(3) 0.023(3) -0.004(3) 0.004(2) 0.003(3)
C15 0.045(4) 0.048(4) 0.024(3) -0.012(3) 0.001(3) 0.015(3)
C16 0.022(3) 0.026(3) 0.030(3) -0.010(3) -0.001(3) 0.002(2)
C17 0.017(3) 0.029(3) 0.045(4) -0.007(3) 0.004(3) 0.001(2)
C18 0.020(3) 0.018(3) 0.030(3) -0.003(2) 0.007(2) 0.000(2)
C19 0.013(3) 0.010(2) 0.031(3) -0.002(2) 0.009(2) 0.000(2)
C20 0.022(3) 0.015(3) 0.025(3) 0.001(2) 0.006(2) 0.003(2)
C21 0.018(3) 0.014(3) 0.035(3) 0.003(2) 0.009(2) 0.005(2)
C22 0.017(3) 0.012(3) 0.042(4) -0.004(2) 0.010(3) 0.004(2)
C23 0.026(3) 0.024(3) 0.029(3) -0.010(2) 0.003(3) 0.011(2)
C24 0.015(3) 0.021(3) 0.028(3) -0.004(2) 0.004(2) 0.007(2)
C25 0.104(8) 0.076(7) 0.074(7) -0.002(5) 0.040(6) 0.039(6)
N1 0.039(3) 0.040(3) 0.036(3) 0.006(3) 0.010(3) 0.003(3)
Cl1 0.0781(15) 0.0616(13) 0.0431(11) 0.0065(9) 0.0332(10) 0.0207(11)
Cl2 0.0762(15) 0.0456(12) 0.0587(13) 0.0013(9) -0.0124(11) 0.0177(10)

loop_
_atom_type_symbol
_atom_type_description
_atom_type_scat_dispersion_real
_atom_type_scat_dispersion_imag
_atom_type_scat_source
C C 0.0033 0.0016 'International Tables Vol C Tables 4.2.6.8 and 6.1.1.4'
H H 0.0000 0.0000 'International Tables Vol C Tables 4.2.6.8 and 6.1.1.4'
Fe Fe 0.3463 0.8444 'International Tables Vol C Tables 4.2.6.8 and 6.1.1.4'
N N 0.0061 0.0033 'International Tables Vol C Tables 4.2.6.8 and 6.1.1.4'
O O 0.0106 0.0060 'International Tables Vol C Tables 4.2.6.8 and 6.1.1.4'
P P 0.1023 0.0942 'International Tables Vol C Tables 4.2.6.8 and 6.1.1.4'
S S 0.1246 0.1234 'International Tables Vol C Tables 4.2.6.8 and 6.1.1.4'
Cl Cl 0.1484 0.1585 'International Tables Vol C Tables 4.2.6.8 and 6.1.1.4'

loop_
_geom_angle_atom_site_label_1
_geom_angle_atom_site_label_2
_geom_angle_atom_site_label_3
_geom_angle
_geom_angle_site_symmetry_1
_geom_angle_site_symmetry_3
C3 Fe1 C2 99.6(2) . .
C3 Fe1 C1 93.2(2) . .
C2 Fe1 C1 100.0(3) . .
C3 Fe1 S1 160.92(19) . .
C2 Fe1 S1 98.35(17) . .
C1 Fe1 S1 90.05(17) . .
C3 Fe1 S2 89.07(19) . .
C2 Fe1 S2 104.45(19) . .
C1 Fe1 S2 154.72(19) . .
S1 Fe1 S2 80.18(5) . .
C3 Fe1 Fe2 104.91(19) . .
C2 Fe1 Fe2 147.84(18) . .
C1 Fe1 Fe2 99.14(18) . .
S1 Fe1 Fe2 56.01(4) . .
S2 Fe1 Fe2 56.12(4) . .
C5 Fe2 C4 92.7(2) . .
C5 Fe2 P1 95.99(18) . .
C4 Fe2 P1 95.69(18) . .
C5 Fe2 S1 157.70(18) . .
C4 Fe2 S1 90.52(18) . .
P1 Fe2 S1 105.64(6) . .
C5 Fe2 S2 88.94(17) . .
C4 Fe2 S2 157.16(19) . .
P1 Fe2 S2 106.81(6) . .
S1 Fe2 S2 79.83(5) . .
C5 Fe2 Fe1 102.07(18) . .
C4 Fe2 Fe1 101.70(19) . .
P1 Fe2 Fe1 154.16(5) . .
S1 Fe2 Fe1 55.71(4) . .
S2 Fe2 Fe1 55.80(4) . .
C19 P1 C8 103.2(2) . .
C19 P1 C13 101.1(2) . .
C8 P1 C13 103.3(3) . .
C19 P1 Fe2 118.89(19) . .
C8 P1 Fe2 116.06(18) . .
C13 P1 Fe2 112.15(18) . .
C6 S1 Fe1 103.49(19) . .
C6 S1 Fe2 104.3(2) . .
Fe1 S1 Fe2 68.27(4) . .
C7 S2 Fe1 102.3(2) . .
C7 S2 Fe2 106.00(19) . .
Fe1 S2 Fe2 68.07(4) . .
O1 C1 Fe1 179.1(5) . .
O2 C2 Fe1 177.0(5) . .
O3 C3 Fe1 178.8(5) . .
O4 C4 Fe2 179.7(5) . .
O5 C5 Fe2 179.0(5) . .
C7 C6 S1 112.6(4) . .
C7 C6 H6A 109.1 . .
S1 C6 H6A 109.1 . .
C7 C6 H6B 109.1 . .
S1 C6 H6B 109.1 . .
H6A C6 H6B 107.8 . .
C6 C7 S2 111.3(4) . .
C6 C7 H7A 109.4 . .
S2 C7 H7A 109.4 . .
C6 C7 H7B 109.4 . .
S2 C7 H7B 109.4 . .
H7A C7 H7B 108.0 . .
C9 C8 C12 118.2(5) . .
C9 C8 P1 122.7(4) . .
C12 C8 P1 119.1(4) . .
C10 C9 C8 120.1(5) . .
C10 C9 H9A 119.9 . .
C8 C9 H9A 119.9 . .
N1 C10 C9 122.1(6) . .
N1 C10 H10A 119.0 . .
C9 C10 H10A 119.0 . .
N1 C11 C12 122.1(5) . .
N1 C11 H11A 118.9 . .
C12 C11 H11A 118.9 . .
C11 C12 C8 119.9(5) . .
C11 C12 H12A 120.1 . .
C8 C12 H12A 120.1 . .
C14 C13 C18 117.7(5) . .
C14 C13 P1 124.2(4) . .
C18 C13 P1 118.0(4) . .
C13 C14 C15 120.1(6) . .
C13 C14 H14A 120.0 . .
C15 C14 H14A 120.0 . .
C16 C15 C14 121.7(6) . .
C16 C15 H15A 119.2 . .
C14 C15 H15A 119.2 . .
C17 C16 C15 118.5(6) . .
C17 C16 H16A 120.8 . .
C15 C16 H16A 120.8 . .
C16 C17 C18 122.2(6) . .
C16 C17 H17A 118.9 . .
C18 C17 H17A 118.9 . .
C13 C18 C17 119.8(6) . .
C13 C18 H18A 120.1 . .
C17 C18 H18A 120.1 . .
C24 C19 C20 118.7(5) . .
C24 C19 P1 121.0(4) . .
C20 C19 P1 120.2(4) . .
C21 C20 C19 120.5(5) . .
C21 C20 H20A 119.8 . .
C19 C20 H20A 119.8 . .
C22 C21 C20 119.9(5) . .
C22 C21 H21A 120.1 . .
C20 C21 H21A 120.0 . .
C23 C22 C21 119.9(5) . .
C23 C22 H22A 120.0 . .
C21 C22 H22A 120.0 . .
C22 C23 C24 120.6(5) . .
C22 C23 H23A 119.7 . .
C24 C23 H23A 119.7 . .
C19 C24 C23 120.4(5) . .
C19 C24 H24A 119.8 . .
C23 C24 H24A 119.8 . .
Cl1 C25 Cl2 111.9(5) . .
Cl1 C25 H25A 109.2 . .
Cl2 C25 H25A 109.2 . .
Cl1 C25 H25B 109.2 . .
Cl2 C25 H25B 109.3 . .
H25A C25 H25B 107.9 . .
C11 N1 C10 117.6(5) . .

loop_
_geom_bond_atom_site_label_1
_geom_bond_atom_site_label_2
_geom_bond_distance
_geom_bond_site_symmetry_2
Fe1 C3 1.792(6) .
Fe1 C2 1.801(6) .
Fe1 C1 1.801(6) .
Fe1 S1 2.2461(15) .
Fe1 S2 2.2515(16) .
Fe1 Fe2 2.5253(11) .
Fe2 C5 1.772(6) .
Fe2 C4 1.773(6) .
Fe2 P1 2.2324(16) .
Fe2 S1 2.2540(15) .
Fe2 S2 2.2601(16) .
P1 C19 1.834(5) .
P1 C8 1.840(6) .
P1 C13 1.843(5) .
S1 C6 1.829(6) .
S2 C7 1.834(6) .
O1 C1 1.143(7) .
O5 C5 1.157(7) .
O4 C4 1.158(7) .
O3 C3 1.138(7) .
O2 C2 1.145(7) .
C6 C7 1.522(8) .
C6 H6A 0.9900 .
C6 H6B 0.9900 .
C7 H7A 0.9900 .
C7 H7B 0.9900 .
C8 C9 1.389(8) .
C8 C12 1.405(7) .
C9 C10 1.389(8) .
C9 H9A 0.9500 .
C10 N1 1.376(8) .
C10 H10A 0.9500 .
C11 N1 1.373(8) .
C11 C12 1.386(8) .
C11 H11A 0.9500 .
C12 H12A 0.9500 .
C13 C14 1.388(8) .
C13 C18 1.396(8) .
C14 C15 1.396(9) .
C14 H14A 0.9500 .
C15 C16 1.363(10) .
C15 H15A 0.9500 .
C16 C17 1.344(9) .
C16 H16A 0.9500 .
C17 C18 1.396(8) .
C17 H17A 0.9500 .
C18 H18A 0.9500 .
C19 C24 1.387(8) .
C19 C20 1.408(8) .
C20 C21 1.398(7) .
C20 H20A 0.9500 .
C21 C22 1.386(8) .
C21 H21A 0.9500 .
C22 C23 1.379(8) .
C22 H22A 0.9500 .
C23 C24 1.398(7) .
C23 H23A 0.9500 .
C24 H24A 0.9500 .
C25 Cl1 1.747(10) .
C25 Cl2 1.764(10) .
C25 H25A 0.9900 .
C25 H25B 0.9900 .

loop_
_geom_hbond_atom_site_label_D
_geom_hbond_atom_site_label_H
_geom_hbond_atom_site_label_A
_geom_hbond_distance_DH
_geom_hbond_distance_HA
_geom_hbond_distance_DA
_geom_hbond_angle_DHA
_geom_hbond_site_symmetry_A
_geom_hbond_publ_flag
C25 H25B Cl2 0.99 2.99 3.664(13) 126.7 2_566 yes
C24 H24A S1 0.95 2.60 3.487(6) 155.3 . yes
C20 H20A Cl1 0.95 2.90 3.776(6) 154.0 1_645 yes
C6 H6B O3 0.99 2.51 3.431(7) 155.3 1_545 yes
C6 H6A S1 0.99 2.98 3.886(6) 152.1 2_655 yes
C25 H25B Cl2 0.99 2.99 3.664(13) 126.7 2_566 yes
C24 H24A S1 0.95 2.60 3.487(6) 155.3 . yes
C20 H20A Cl1 0.95 2.90 3.776(6) 154.0 1_645 yes
C6 H6B O3 0.99 2.51 3.431(7) 155.3 1_545 yes
C6 H6A S1 0.99 2.98 3.886(6) 152.1 2_655 yes
C6 H6A S1 0.99 2.98 3.886(6) 152.1 2_655 yes
C6 H6B O3 0.99 2.51 3.431(7) 155.3 1_545 yes
C20 H20A Cl1 0.95 2.90 3.776(6) 154.0 1_645 yes
C24 H24A S1 0.95 2.60 3.487(6) 155.3 . yes
C25 H25B Cl2 0.99 2.99 3.664(13) 126.7 2_566 yes
C6 H6A S1 0.99 2.98 3.886(6) 152.1 2_655 yes
C6 H6B O3 0.99 2.51 3.431(7) 155.3 1_545 yes
C20 H20A Cl1 0.95 2.90 3.776(6) 154.0 1_645 yes
C24 H24A S1 0.95 2.60 3.487(6) 155.3 . yes
C25 H25B Cl2 0.99 2.99 3.664(13) 126.7 2_566 yes

loop_
_geom_torsion_atom_site_label_1
_geom_torsion_atom_site_label_2
_geom_torsion_atom_site_label_3
_geom_torsion_atom_site_label_4
_geom_torsion
_geom_torsion_site_symmetry_1
_geom_torsion_site_symmetry_2
_geom_torsion_site_symmetry_3
_geom_torsion_site_symmetry_4
Fe1 S1 C6 C7 -32.3(5) . . . .
Fe2 S1 C6 C7 38.4(4) . . . .
S1 C6 C7 S2 -5.2(6) . . . .
Fe1 S2 C7 C6 40.3(4) . . . .
Fe2 S2 C7 C6 -30.1(5) . . . .
C19 P1 C8 C9 -4.0(5) . . . .
C13 P1 C8 C9 -109.0(5) . . . .
Fe2 P1 C8 C9 127.9(4) . . . .
C19 P1 C8 C12 177.2(4) . . . .
C13 P1 C8 C12 72.2(5) . . . .
Fe2 P1 C8 C12 -50.9(5) . . . .
C12 C8 C9 C10 0.2(8) . . . .
P1 C8 C9 C10 -178.6(4) . . . .
C8 C9 C10 N1 -1.0(9) . . . .
N1 C11 C12 C8 -1.0(9) . . . .
C9 C8 C12 C11 0.7(8) . . . .
P1 C8 C12 C11 179.6(4) . . . .
C19 P1 C13 C14 -117.0(5) . . . .
C8 P1 C13 C14 -10.4(5) . . . .
Fe2 P1 C13 C14 115.3(5) . . . .
C19 P1 C13 C18 65.8(5) . . . .
C8 P1 C13 C18 172.4(4) . . . .
Fe2 P1 C13 C18 -61.9(4) . . . .
C18 C13 C14 C15 -0.2(9) . . . .
P1 C13 C14 C15 -177.5(5) . . . .
C13 C14 C15 C16 0.3(10) . . . .
C14 C15 C16 C17 -1.0(10) . . . .
C15 C16 C17 C18 1.8(9) . . . .
C14 C13 C18 C17 1.0(8) . . . .
P1 C13 C18 C17 178.4(4) . . . .
C16 C17 C18 C13 -1.8(9) . . . .
C8 P1 C19 C24 106.2(5) . . . .
C13 P1 C19 C24 -147.1(5) . . . .
Fe2 P1 C19 C24 -24.0(5) . . . .
C8 P1 C19 C20 -70.4(5) . . . .
C13 P1 C19 C20 36.2(5) . . . .
Fe2 P1 C19 C20 159.4(4) . . . .
C24 C19 C20 C21 -0.4(8) . . . .
P1 C19 C20 C21 176.3(4) . . . .
C19 C20 C21 C22 0.4(8) . . . .
C20 C21 C22 C23 -0.5(8) . . . .
C21 C22 C23 C24 0.7(9) . . . .
C20 C19 C24 C23 0.6(8) . . . .
P1 C19 C24 C23 -176.1(4) . . . .
C22 C23 C24 C19 -0.7(9) . . . .
C12 C11 N1 C10 0.3(9) . . . .
C9 C10 N1 C11 0.7(9) . . . .
